data_4068088
loop_
_publ_author_name
'Adams, Richard D.'
'Chen, Mingwei'

_publ_section_title
;
 Synthesis of Higher Nuclearity Iridium Clusters: Reaction of
 [Ir4(CO)11Ph]&#x2212;with [Ir(COD)Cl]2
;
_journal_issue 1
_journal_name_full Organometallics
_journal_page_first 445
_journal_paper_doi 10.1021/om201084h
_journal_volume 31
_journal_year 2012
_chemical_formula_sum 'C31 H35 Ir5 O7'
_chemical_formula_weight 1480.59
_chemical_name_systematic
; 
 ? 
;
_space_group_IT_number 14
_symmetry_cell_setting monoclinic
_symmetry_space_group_name_Hall '-P 2ybc'
_symmetry_space_group_name_H-M 'P 1 21/c 1'
_atom_sites_solution_hydrogens geom
_atom_sites_solution_primary direct
_atom_sites_solution_secondary difmap
_audit_creation_method SHELXL-97
_cell_angle_alpha 90.00
_cell_angle_beta 105.4760(10)
_cell_angle_gamma 90.00
_cell_formula_units_Z 4
_cell_length_a 14.0036(5)
_cell_length_b 12.9445(4)
_cell_length_c 17.9786(6)
_cell_measurement_reflns_used 7794
_cell_measurement_temperature 294(2)
_cell_measurement_theta_max 28.28
_cell_measurement_theta_min 2.18
_cell_volume 3140.81(18)
_computing_structure_refinement 'SHELXL-97 (Sheldrick, 1997)'
_computing_structure_solution 'SHELXS-97 (Sheldrick, 1990)'
_diffrn_ambient_temperature 294(2)
_diffrn_measured_fraction_theta_full 1.000
_diffrn_measured_fraction_theta_max 1.000
_diffrn_radiation_monochromator graphite
_diffrn_radiation_source 'fine-focus sealed tube'
_diffrn_radiation_type MoK\a
_diffrn_radiation_wavelength 0.71073
_diffrn_reflns_av_R_equivalents 0.0382
_diffrn_reflns_av_sigmaI/netI 0.0264
_diffrn_reflns_limit_h_max 16
_diffrn_reflns_limit_h_min -16
_diffrn_reflns_limit_k_max 15
_diffrn_reflns_limit_k_min -15
_diffrn_reflns_limit_l_max 21
_diffrn_reflns_limit_l_min -21
_diffrn_reflns_number 37856
_diffrn_reflns_theta_full 25.02
_diffrn_reflns_theta_max 25.02
_diffrn_reflns_theta_min 1.51
_diffrn_standards_decay_% <1
_exptl_absorpt_coefficient_mu 21.155
_exptl_absorpt_correction_T_max 1.000
_exptl_absorpt_correction_T_min 0.534672
_exptl_absorpt_correction_type multi-scan
_exptl_crystal_colour black
_exptl_crystal_density_diffrn 3.131
_exptl_crystal_density_method 'not measured'
_exptl_crystal_description block
_exptl_crystal_F_000 2648
_exptl_crystal_size_max 0.22
_exptl_crystal_size_mid 0.18
_exptl_crystal_size_min 0.12
_refine_diff_density_max 1.972
_refine_diff_density_min -2.600
_refine_diff_density_rms 0.224
_refine_ls_extinction_method none
_refine_ls_goodness_of_fit_ref 1.078
_refine_ls_hydrogen_treatment mixed
_refine_ls_matrix_type full
_refine_ls_number_parameters 402
_refine_ls_number_reflns 5548
_refine_ls_number_restraints 0
_refine_ls_restrained_S_all 1.078
_refine_ls_R_factor_all 0.0410
_refine_ls_R_factor_gt 0.0369
_refine_ls_shift/su_max 0.001
_refine_ls_shift/su_mean 0.000
_refine_ls_structure_factor_coef Fsqd
_refine_ls_weighting_details 'calc w=1/[\s^2^(Fo^2^)+(0.0500P)^2^+44.2397P] where P=(Fo^2^+2Fc^2^)/3'
_refine_ls_weighting_scheme calc
_refine_ls_wR_factor_gt 0.1005
_refine_ls_wR_factor_ref 0.1047
_reflns_number_gt 5137
_reflns_number_total 5548
_reflns_threshold_expression >2sigma(I)
_cod_data_source_file om201084h_si_001.cif
_cod_data_source_block 5
_cod_depositor_comments
;
The following automatic conversions were performed:

'_symmetry_cell_setting' value 'Monoclinic' changed to 'monoclinic'
according to /home/saulius/struct/CIF-dictionaries/cif_core.dic
dictionary named 'cif_core.dic' version 2.4.1 from 2010-06-29.

Automatic conversion script
Id: cif_fix_values 1715 2011-07-08 13:25:40Z adriana 
;
_cod_original_sg_symbol_H-M P2(1)/c
_cod_database_code 4068088

loop_
_symmetry_equiv_pos_as_xyz
'x, y, z'
'-x, y+1/2, -z+1/2'
'-x, -y, -z'
'x, -y-1/2, z-1/2'

loop_
_atom_site_label
_atom_site_type_symbol
_atom_site_fract_x
_atom_site_fract_y
_atom_site_fract_z
_atom_site_U_iso_or_equiv
_atom_site_adp_type
_atom_site_occupancy
_atom_site_symmetry_multiplicity
_atom_site_calc_flag
_atom_site_refinement_flags
H60 H 0.198(11) -0.101(12) 0.974(9) 0.06(5) Uiso 1 1 d .
C65 C 0.2946(15) 0.1047(10) 0.8921(8) 0.044(3) Uani 1 1 d .
C64 C 0.1896(12) 0.1344(11) 0.8591(8) 0.038(3) Uani 1 1 d .
Ir1 Ir 0.21530(4) -0.05277(4) 0.68538(3) 0.03781(13) Uani 1 1 d .
Ir3 Ir 0.16198(3) 0.13084(3) 0.73337(3) 0.03533(13) Uani 1 1 d .
Ir4 Ir 0.34553(3) 0.05735(4) 0.79257(3) 0.03636(13) Uani 1 1 d .
Ir2 Ir 0.19629(4) -0.02783(4) 0.84080(3) 0.04372(14) Uani 1 1 d .
Ir2B Ir 0.2281(6) 0.0889(6) 0.8813(4) 0.053(3) Uani 0.104(4) 1 d P
Ir5 Ir 0.29698(4) 0.25039(4) 0.83157(3) 0.03957(14) Uani 1 1 d .
C1 C 0.2138(10) 0.2715(10) 0.7152(8) 0.049(3) Uani 1 1 d .
C2 C 0.1742(11) 0.0841(10) 0.6275(8) 0.050(3) Uani 1 1 d .
C21 C 0.0618(11) -0.0654(11) 0.8160(9) 0.056(4) Uani 1 1 d .
C22 C 0.2580(13) -0.1631(13) 0.8428(10) 0.068(4) Uani 1 1 d .
C23 C 0.3748(14) 0.4660(11) 0.8042(12) 0.078(5) Uani 1 1 d .
H23A H 0.4198 0.5012 0.8471 0.093 Uiso 1 1 calc R
H23B H 0.3834 0.4961 0.7570 0.093 Uiso 1 1 calc R
C31 C 0.0254(10) 0.1556(11) 0.7023(8) 0.053(3) Uani 1 1 d .
C41 C 0.4491(11) -0.0349(12) 0.8338(8) 0.055(4) Uani 1 1 d .
C42 C 0.4073(11) 0.1142(12) 0.7221(9) 0.055(3) Uani 1 1 d .
C43 C 0.1161(10) -0.1821(11) 0.6538(8) 0.054(3) Uani 1 1 d .
H43 H 0.1026 -0.1686 0.7008 0.065 Uiso 1 1 calc R
C44 C 0.0884(12) -0.1090(13) 0.5951(9) 0.065(4) Uani 1 1 d .
H44 H 0.0554 -0.0499 0.6041 0.078 Uiso 1 1 calc R
C45 C 0.1087(17) -0.1211(16) 0.5204(10) 0.093(7) Uani 1 1 d .
H45A H 0.0774 -0.0645 0.4874 0.111 Uiso 1 1 calc R
H45B H 0.0780 -0.1846 0.4971 0.111 Uiso 1 1 calc R
C46 C 0.2190(16) -0.1238(17) 0.5220(10) 0.092(6) Uani 1 1 d .
H46A H 0.2347 -0.1919 0.5060 0.111 Uiso 1 1 calc R
H46B H 0.2304 -0.0743 0.4847 0.111 Uiso 1 1 calc R
C47 C 0.2890(12) -0.0994(12) 0.6010(10) 0.064(4) Uani 1 1 d .
H47 H 0.3173 -0.0339 0.6086 0.077 Uiso 1 1 calc R
C48 C 0.3124(10) -0.1657(11) 0.6600(9) 0.054(3) Uani 1 1 d .
H48 H 0.3553 -0.1424 0.7058 0.065 Uiso 1 1 calc R
C49 C 0.2745(16) -0.2772(12) 0.6586(12) 0.082(5) Uani 1 1 d .
H49A H 0.2938 -0.3154 0.6185 0.098 Uiso 1 1 calc R
H49B H 0.3055 -0.3100 0.7076 0.098 Uiso 1 1 calc R
C50 C 0.1671(15) -0.2823(13) 0.6446(11) 0.083(5) Uani 1 1 d .
H50A H 0.1519 -0.3327 0.6796 0.100 Uiso 1 1 calc R
H50B H 0.1392 -0.3075 0.5925 0.100 Uiso 1 1 calc R
C51 C 0.4043(11) 0.3527(11) 0.8066(10) 0.061(4) Uani 1 1 d .
H51 H 0.3916 0.3171 0.7601 0.073 Uiso 1 1 calc R
C52 C 0.4482(11) 0.2998(14) 0.8726(11) 0.069(5) Uani 1 1 d .
H52 H 0.4642 0.2312 0.8662 0.083 Uiso 1 1 calc R
C53 C 0.4740(13) 0.3387(16) 0.9548(12) 0.088(6) Uani 1 1 d .
H53A H 0.5327 0.3818 0.9647 0.105 Uiso 1 1 calc R
H53B H 0.4875 0.2809 0.9904 0.105 Uiso 1 1 calc R
C54 C 0.3856(15) 0.4017(14) 0.9662(10) 0.083(6) Uani 1 1 d .
H54A H 0.3885 0.4032 1.0207 0.099 Uiso 1 1 calc R
H54B H 0.3908 0.4722 0.9495 0.099 Uiso 1 1 calc R
C55 C 0.2885(12) 0.3578(11) 0.9224(9) 0.061(4) Uani 1 1 d .
H55 H 0.2631 0.3012 0.9427 0.073 Uiso 1 1 calc R
C56 C 0.2344(13) 0.3984(11) 0.8520(10) 0.062(4) Uani 1 1 d .
H56 H 0.1718 0.3713 0.8300 0.075 Uiso 1 1 calc R
C57 C 0.2718(15) 0.4862(13) 0.8078(13) 0.088(6) Uani 1 1 d .
H57A H 0.2287 0.4912 0.7558 0.105 Uiso 1 1 calc R
H57B H 0.2694 0.5515 0.8336 0.105 Uiso 1 1 calc R
C58 C 0.3496(11) 0.0880(13) 0.9741(8) 0.059(4) Uani 1 1 d .
H58A H 0.3352 0.1437 1.0056 0.071 Uiso 1 1 calc R
H58B H 0.4203 0.0881 0.9791 0.071 Uiso 1 1 calc R
C59 C 0.3180(15) -0.0195(14) 1.0035(9) 0.079(5) Uani 1 1 d .
H59A H 0.3615 -0.0735 0.9943 0.094 Uiso 1 1 calc R
H59B H 0.3257 -0.0157 1.0587 0.094 Uiso 1 1 calc R
C60 C 0.2133(13) -0.0468(12) 0.9637(8) 0.055(4) Uani 1 1 d .
C61 C 0.1373(15) 0.0089(15) 0.9921(9) 0.082(6) Uani 1 1 d .
H61A H 0.1480 -0.0081 1.0463 0.099 Uiso 1 1 calc R
H61B H 0.0731 -0.0190 0.9651 0.099 Uiso 1 1 calc R
C62 C 0.1306(15) 0.1274(15) 0.9848(9) 0.079(5) Uani 1 1 d .
H62A H 0.0746 0.1505 1.0025 0.095 Uiso 1 1 calc R
H62B H 0.1899 0.1568 1.0191 0.095 Uiso 1 1 calc R
C63 C 0.1195(10) 0.1701(10) 0.9042(8) 0.052(3) Uani 1 1 d .
H63A H 0.0528 0.1546 0.8737 0.063 Uiso 1 1 calc R
H63B H 0.1249 0.2447 0.9084 0.063 Uiso 1 1 calc R
O1 O 0.2134(9) 0.3345(8) 0.6690(6) 0.069(3) Uani 1 1 d .
O2 O 0.1673(10) 0.1139(9) 0.5653(6) 0.074(3) Uani 1 1 d .
O21 O -0.0181(9) -0.0841(12) 0.7999(10) 0.103(5) Uani 1 1 d .
O22 O 0.2927(11) -0.2417(9) 0.8500(9) 0.094(4) Uani 1 1 d .
O31 O -0.0579(8) 0.1669(11) 0.6849(7) 0.089(4) Uani 1 1 d .
O41 O 0.5110(10) -0.0977(11) 0.8563(7) 0.096(4) Uani 1 1 d .
O42 O 0.4400(10) 0.1506(10) 0.6772(8) 0.091(4) Uani 1 1 d .

loop_
_atom_site_aniso_label
_atom_site_aniso_U_11
_atom_site_aniso_U_22
_atom_site_aniso_U_33
_atom_site_aniso_U_23
_atom_site_aniso_U_13
_atom_site_aniso_U_12
C65 0.067(11) 0.030(7) 0.043(7) 0.005(5) 0.027(7) -0.009(7)
C64 0.050(8) 0.020(6) 0.042(8) 0.010(5) 0.007(6) -0.002(6)
Ir1 0.0439(3) 0.0353(3) 0.0352(3) -0.00514(18) 0.0121(2) -0.00141(19)
Ir3 0.0393(3) 0.0335(2) 0.0335(2) 0.00027(18) 0.01039(19) 0.00195(18)
Ir4 0.0362(2) 0.0357(3) 0.0382(3) -0.00314(18) 0.01176(19) -0.00089(18)
Ir2 0.0519(3) 0.0378(3) 0.0428(3) 0.0007(2) 0.0151(2) -0.0065(2)
Ir2B 0.059(5) 0.051(4) 0.055(4) 0.005(3) 0.028(3) -0.005(3)
Ir5 0.0468(3) 0.0329(3) 0.0426(3) -0.00590(19) 0.0183(2) -0.00674(19)
C1 0.063(8) 0.034(7) 0.051(8) 0.000(6) 0.022(7) -0.001(6)
C2 0.061(8) 0.040(7) 0.054(9) -0.008(6) 0.026(7) -0.002(6)
C21 0.058(9) 0.051(8) 0.067(9) -0.001(7) 0.032(7) -0.013(7)
C22 0.080(11) 0.061(10) 0.067(10) 0.030(8) 0.025(9) 0.010(8)
C23 0.106(14) 0.035(8) 0.106(14) 0.002(8) 0.052(12) -0.017(8)
C31 0.038(7) 0.060(9) 0.058(9) -0.001(7) 0.010(6) 0.005(6)
C41 0.058(8) 0.065(9) 0.040(7) -0.009(6) 0.007(6) 0.007(7)
C42 0.057(8) 0.059(9) 0.060(9) -0.001(7) 0.035(7) 0.006(7)
C43 0.058(8) 0.056(8) 0.047(8) -0.014(6) 0.013(6) -0.011(7)
C44 0.063(9) 0.063(10) 0.064(10) -0.006(8) 0.009(8) -0.011(8)
C45 0.127(17) 0.085(13) 0.051(10) -0.015(9) -0.004(10) -0.040(12)
C46 0.125(17) 0.104(15) 0.050(10) -0.027(10) 0.026(10) 0.029(13)
C47 0.076(10) 0.052(9) 0.075(11) -0.017(8) 0.039(9) -0.005(8)
C48 0.049(8) 0.056(9) 0.059(9) -0.009(7) 0.017(7) 0.006(6)
C49 0.117(16) 0.041(9) 0.096(14) -0.011(8) 0.044(12) 0.007(9)
C50 0.113(15) 0.049(9) 0.087(13) -0.029(9) 0.026(11) -0.008(10)
C51 0.066(9) 0.048(8) 0.077(11) -0.016(8) 0.033(8) -0.022(7)
C52 0.045(8) 0.073(11) 0.089(12) -0.029(10) 0.017(8) -0.015(7)
C53 0.068(11) 0.100(15) 0.092(14) -0.033(12) 0.015(10) -0.020(10)
C54 0.120(15) 0.068(11) 0.065(11) -0.042(9) 0.033(10) -0.047(11)
C55 0.091(11) 0.039(7) 0.061(9) -0.015(7) 0.038(9) -0.016(7)
C56 0.080(10) 0.042(8) 0.078(11) -0.011(7) 0.042(9) -0.010(7)
C57 0.108(15) 0.045(9) 0.123(17) -0.013(10) 0.052(13) -0.002(9)
C58 0.062(9) 0.072(10) 0.041(8) 0.003(7) 0.010(7) 0.000(8)
C59 0.114(15) 0.073(11) 0.039(8) 0.014(8) 0.003(9) -0.014(10)
C60 0.082(11) 0.047(8) 0.034(7) 0.005(6) 0.015(7) -0.013(8)
C61 0.106(14) 0.100(14) 0.049(9) 0.004(9) 0.034(9) -0.039(12)
C62 0.096(13) 0.103(14) 0.056(10) -0.009(9) 0.051(10) -0.017(11)
C63 0.058(8) 0.041(7) 0.062(9) -0.006(6) 0.024(7) -0.011(6)
O1 0.102(9) 0.052(6) 0.057(6) 0.016(5) 0.027(6) -0.006(6)
O2 0.118(10) 0.073(7) 0.042(6) 0.007(5) 0.038(6) 0.006(7)
O21 0.062(8) 0.108(11) 0.148(14) -0.027(10) 0.043(8) -0.034(7)
O22 0.122(11) 0.044(7) 0.122(11) 0.020(7) 0.042(9) 0.020(7)
O31 0.052(7) 0.122(11) 0.086(9) 0.000(8) 0.007(6) 0.024(7)
O41 0.099(9) 0.116(11) 0.063(7) 0.008(7) 0.005(7) 0.064(9)
O42 0.102(10) 0.089(9) 0.107(10) 0.019(8) 0.071(9) 0.007(7)

loop_
_atom_type_symbol
_atom_type_description
_atom_type_scat_dispersion_real
_atom_type_scat_dispersion_imag
_atom_type_scat_source
C C 0.0033 0.0016 'International Tables Vol C Tables 4.2.6.8 and 6.1.1.4'
H H 0.0000 0.0000 'International Tables Vol C Tables 4.2.6.8 and 6.1.1.4'
O O 0.0106 0.0060 'International Tables Vol C Tables 4.2.6.8 and 6.1.1.4'
Ir Ir -1.4442 7.9887 'International Tables Vol C Tables 4.2.6.8 and 6.1.1.4'

loop_
_geom_angle_atom_site_label_1
_geom_angle_atom_site_label_2
_geom_angle_atom_site_label_3
_geom_angle
Ir2B C65 C64 30.1(9)
Ir2B C65 C58 113.8(14)
C64 C65 C58 129.1(13)
Ir2B C65 Ir5 103.6(12)
C64 C65 Ir5 73.9(7)
C58 C65 Ir5 123.2(11)
Ir2B C65 Ir4 107.2(11)
C64 C65 Ir4 104.5(9)
C58 C65 Ir4 125.2(12)
Ir5 C65 Ir4 77.4(4)
Ir2B C64 C65 34.1(10)
Ir2B C64 C63 113.3(15)
C65 C64 C63 125.8(12)
Ir2B C64 Ir2 47.3(9)
C65 C64 Ir2 74.1(9)
C63 C64 Ir2 116.7(9)
Ir2B C64 Ir3 113.3(13)
C65 C64 Ir3 106.9(9)
C63 C64 Ir3 127.0(12)
Ir2 C64 Ir3 79.8(5)
Ir2B C64 Ir5 101.1(13)
C65 C64 Ir5 67.3(7)
C63 C64 Ir5 118.7(9)
Ir2 C64 Ir5 124.0(7)
Ir3 C64 Ir5 74.6(4)
C2 Ir1 C48 126.3(6)
C2 Ir1 C47 90.4(6)
C48 Ir1 C47 36.5(6)
C2 Ir1 C43 117.5(6)
C48 Ir1 C43 79.2(6)
C47 Ir1 C43 89.6(6)
C2 Ir1 C44 81.3(6)
C48 Ir1 C44 93.0(6)
C47 Ir1 C44 80.2(6)
C43 Ir1 C44 37.4(6)
C2 Ir1 Ir4 87.2(4)
C48 Ir1 Ir4 99.7(4)
C47 Ir1 Ir4 107.2(4)
C43 Ir1 Ir4 150.5(4)
C44 Ir1 Ir4 166.4(5)
C2 Ir1 Ir3 48.7(4)
C48 Ir1 Ir3 157.0(4)
C47 Ir1 Ir3 134.6(4)
C43 Ir1 Ir3 123.7(4)
C44 Ir1 Ir3 106.9(5)
Ir4 Ir1 Ir3 59.724(17)
C2 Ir1 Ir2 107.9(4)
C48 Ir1 Ir2 120.8(4)
C47 Ir1 Ir2 154.5(5)
C43 Ir1 Ir2 97.0(4)
C44 Ir1 Ir2 119.2(4)
Ir4 Ir1 Ir2 57.811(17)
Ir3 Ir1 Ir2 59.273(16)
C31 Ir3 C1 100.4(6)
C31 Ir3 C2 96.0(6)
C1 Ir3 C2 89.7(5)
C31 Ir3 C64 100.9(6)
C1 Ir3 C64 100.1(5)
C2 Ir3 C64 158.5(6)
C31 Ir3 Ir2B 113.2(5)
C1 Ir3 Ir2B 107.8(4)
C2 Ir3 Ir2B 141.7(4)
C64 Ir3 Ir2B 16.8(4)
C31 Ir3 Ir4 167.1(5)
C1 Ir3 Ir4 92.1(4)
C2 Ir3 Ir4 87.4(4)
C64 Ir3 Ir4 73.2(5)
Ir2B Ir3 Ir4 58.90(17)
C31 Ir3 Ir1 113.8(5)
C1 Ir3 Ir1 126.9(4)
C2 Ir3 Ir1 49.0(4)
C64 Ir3 Ir1 111.1(4)
Ir2B Ir3 Ir1 95.08(17)
Ir4 Ir3 Ir1 59.801(17)
C31 Ir3 Ir5 125.3(4)
C1 Ir3 Ir5 51.0(4)
C2 Ir3 Ir5 124.0(4)
C64 Ir3 Ir5 54.1(3)
Ir2B Ir3 Ir5 57.42(17)
Ir4 Ir3 Ir5 60.944(17)
Ir1 Ir3 Ir5 120.51(2)
C31 Ir3 Ir2 108.0(5)
C1 Ir3 Ir2 141.1(4)
C2 Ir3 Ir2 112.7(4)
C64 Ir3 Ir2 49.2(4)
Ir2B Ir3 Ir2 36.22(17)
Ir4 Ir3 Ir2 59.390(17)
Ir1 Ir3 Ir2 63.850(18)
Ir5 Ir3 Ir2 90.47(2)
C42 Ir4 C41 94.0(6)
C42 Ir4 C65 139.3(6)
C41 Ir4 C65 104.0(6)
C42 Ir4 Ir2B 146.6(5)
C41 Ir4 Ir2B 113.9(5)
C65 Ir4 Ir2B 19.7(5)
C42 Ir4 Ir3 99.2(5)
C41 Ir4 Ir3 160.6(5)
C65 Ir4 Ir3 74.8(5)
Ir2B Ir4 Ir3 59.55(19)
C42 Ir4 Ir1 94.1(5)
C41 Ir4 Ir1 104.6(4)
C65 Ir4 Ir1 115.5(5)
Ir2B Ir4 Ir1 95.93(17)
Ir3 Ir4 Ir1 60.476(17)
C42 Ir4 Ir2 156.5(5)
C41 Ir4 Ir2 101.3(5)
C65 Ir4 Ir2 53.3(5)
Ir2B Ir4 Ir2 36.91(16)
Ir3 Ir4 Ir2 61.993(18)
Ir1 Ir4 Ir2 65.036(18)
C42 Ir4 Ir5 90.3(4)
C41 Ir4 Ir5 134.6(4)
C65 Ir4 Ir5 51.3(3)
Ir2B Ir4 Ir5 57.27(17)
Ir3 Ir4 Ir5 59.931(17)
Ir1 Ir4 Ir5 120.18(2)
Ir2 Ir4 Ir5 91.38(2)
Ir2B Ir2 C21 117.8(5)
Ir2B Ir2 C22 137.2(6)
C21 Ir2 C22 100.5(7)
Ir2B Ir2 C64 21.1(4)
C21 Ir2 C64 102.1(6)
C22 Ir2 C64 156.9(7)
Ir2B Ir2 C60 73.6(5)
C21 Ir2 C60 92.5(6)
C22 Ir2 C60 87.2(6)
C64 Ir2 C60 87.2(6)
Ir2B Ir2 Ir4 68.6(2)
C21 Ir2 Ir4 147.3(5)
C22 Ir2 Ir4 89.7(5)
C64 Ir2 Ir4 73.6(4)
C60 Ir2 Ir4 119.2(4)
Ir2B Ir2 Ir3 67.2(3)
C21 Ir2 Ir3 92.9(5)
C22 Ir2 Ir3 132.2(5)
C64 Ir2 Ir3 51.0(4)
C60 Ir2 Ir3 138.1(4)
Ir4 Ir2 Ir3 58.617(17)
Ir2B Ir2 Ir1 115.8(2)
C21 Ir2 Ir1 95.0(5)
C22 Ir2 Ir1 76.3(5)
C64 Ir2 Ir1 106.1(4)
C60 Ir2 Ir1 162.9(4)
Ir4 Ir2 Ir1 57.153(17)
Ir3 Ir2 Ir1 56.877(16)
C64 Ir2B C65 115.8(16)
C64 Ir2B Ir2 111.6(12)
C65 Ir2B Ir2 115.2(10)
C64 Ir2B C63 44.2(11)
C65 Ir2B C63 128.7(11)
Ir2 Ir2B C63 115.9(6)
C64 Ir2B C58 133.8(13)
C65 Ir2B C58 41.7(10)
Ir2 Ir2B C58 114.5(7)
C63 Ir2B C58 110.6(7)
C64 Ir2B C60 133.2(13)
C65 Ir2B C60 106.7(11)
Ir2 Ir2B C60 62.8(4)
C63 Ir2B C60 93.7(6)
C58 Ir2B C60 70.9(6)
C64 Ir2B Ir5 60.5(11)
C65 Ir2B Ir5 55.9(9)
Ir2 Ir2B Ir5 131.5(3)
C63 Ir2B Ir5 91.2(5)
C58 Ir2B Ir5 88.8(5)
C60 Ir2B Ir5 159.7(5)
C64 Ir2B Ir4 104.7(11)
C65 Ir2B Ir4 53.0(9)
Ir2 Ir2B Ir4 74.5(2)
C63 Ir2B Ir4 148.6(6)
C58 Ir2B Ir4 88.6(5)
C60 Ir2B Ir4 116.5(5)
Ir5 Ir2B Ir4 63.70(16)
C64 Ir2B C59 152.9(12)
C65 Ir2B C59 73.2(10)
Ir2 Ir2B C59 84.0(5)
C63 Ir2B C59 109.4(7)
C58 Ir2B C59 37.3(6)
C60 Ir2B C59 34.3(6)
Ir5 Ir2B C59 125.9(5)
Ir4 Ir2B C59 100.8(5)
C64 Ir2B Ir3 49.9(11)
C65 Ir2B Ir3 103.3(9)
Ir2 Ir2B Ir3 76.5(3)
C63 Ir2B Ir3 91.0(5)
C58 Ir2B Ir3 145.1(5)
C60 Ir2B Ir3 136.8(5)
Ir5 Ir2B Ir3 62.75(17)
Ir4 Ir2B Ir3 61.54(14)
C59 Ir2B Ir3 156.5(5)
C1 Ir5 C51 86.9(6)
C1 Ir5 C52 122.2(6)
C51 Ir5 C52 37.2(6)
C1 Ir5 C55 122.2(6)
C51 Ir5 C55 86.8(6)
C52 Ir5 C55 78.3(6)
C1 Ir5 C56 85.0(6)
C51 Ir5 C56 80.1(6)
C52 Ir5 C56 94.8(6)
C55 Ir5 C56 37.4(6)
C1 Ir5 C65 121.7(6)
C51 Ir5 C65 138.1(7)
C52 Ir5 C65 103.3(8)
C55 Ir5 C65 99.6(5)
C56 Ir5 C65 128.0(6)
C1 Ir5 C64 94.5(5)
C51 Ir5 C64 176.7(6)
C52 Ir5 C64 140.5(7)
C55 Ir5 C64 95.0(5)
C56 Ir5 C64 103.0(6)
C65 Ir5 C64 38.8(7)
C1 Ir5 Ir2B 106.9(4)
C51 Ir5 Ir2B 158.4(5)
C52 Ir5 Ir2B 123.5(6)
C55 Ir5 Ir2B 99.1(4)
C56 Ir5 Ir2B 117.0(4)
C65 Ir5 Ir2B 20.5(5)
C64 Ir5 Ir2B 18.4(4)
C1 Ir5 Ir3 47.6(3)
C51 Ir5 Ir3 128.7(5)
C52 Ir5 Ir3 148.2(4)
C55 Ir5 Ir3 133.5(4)
C56 Ir5 Ir3 111.8(5)
C65 Ir5 Ir3 74.3(5)
C64 Ir5 Ir3 51.3(3)
Ir2B Ir5 Ir3 59.83(17)
C1 Ir5 Ir4 88.5(3)
C51 Ir5 Ir4 106.0(4)
C52 Ir5 Ir4 94.0(5)
C55 Ir5 Ir4 147.8(4)
C56 Ir5 Ir4 170.9(5)
C65 Ir5 Ir4 51.3(4)
C64 Ir5 Ir4 71.1(4)
Ir2B Ir5 Ir4 59.02(16)
Ir3 Ir5 Ir4 59.125(16)
O1 C1 Ir3 144.5(12)
O1 C1 Ir5 133.7(11)
Ir3 C1 Ir5 81.4(5)
O2 C2 Ir3 142.2(11)
O2 C2 Ir1 135.4(11)
Ir3 C2 Ir1 82.3(5)
O21 C21 Ir2 177.3(16)
O22 C22 Ir2 174.2(15)
C57 C23 C51 115.4(13)
C57 C23 H23A 108.4
C51 C23 H23A 108.4
C57 C23 H23B 108.4
C51 C23 H23B 108.4
H23A C23 H23B 107.5
O31 C31 Ir3 177.2(15)
O41 C41 Ir4 175.6(14)
O42 C42 Ir4 176.3(14)
C44 C43 C50 123.0(15)
C44 C43 Ir1 72.6(8)
C50 C43 Ir1 113.9(11)
C44 C43 H43 118.5
C50 C43 H43 118.5
Ir1 C43 H43 83.5
C43 C44 C45 122.9(16)
C43 C44 Ir1 69.9(8)
C45 C44 Ir1 113.6(12)
C43 C44 H44 118.6
C45 C44 H44 118.6
Ir1 C44 H44 86.6
C44 C45 C46 115.4(15)
C44 C45 H45A 108.4
C46 C45 H45A 108.4
C44 C45 H45B 108.4
C46 C45 H45B 108.4
H45A C45 H45B 107.5
C47 C46 C45 113.8(13)
C47 C46 H46A 108.8
C45 C46 H46A 108.8
C47 C46 H46B 108.8
C45 C46 H46B 108.8
H46A C46 H46B 107.7
C48 C47 C46 124.5(16)
C48 C47 Ir1 71.4(9)
C46 C47 Ir1 114.0(11)
C48 C47 H47 117.7
C46 C47 H47 117.7
Ir1 C47 H47 84.6
C47 C48 C49 125.4(15)
C47 C48 Ir1 72.1(9)
C49 C48 Ir1 114.3(10)
C47 C48 H48 117.3
C49 C48 H48 117.3
Ir1 C48 H48 83.4
C50 C49 C48 112.4(14)
C50 C49 H49A 109.1
C48 C49 H49A 109.1
C50 C49 H49B 109.1
C48 C49 H49B 109.1
H49A C49 H49B 107.9
C49 C50 C43 116.0(14)
C49 C50 H50A 108.3
C43 C50 H50A 108.3
C49 C50 H50B 108.3
C43 C50 H50B 108.3
H50A C50 H50B 107.4
C52 C51 C23 124.3(16)
C52 C51 Ir5 71.7(9)
C23 C51 Ir5 113.7(11)
C52 C51 H51 117.8
C23 C51 H51 117.8
Ir5 C51 H51 84.6
C51 C52 C53 128.1(17)
C51 C52 Ir5 71.1(9)
C53 C52 Ir5 113.1(11)
C51 C52 H52 115.9
C53 C52 H52 115.9
Ir5 C52 H52 85.5
C52 C53 C54 108.4(15)
C52 C53 H53A 110.0
C54 C53 H53A 110.0
C52 C53 H53B 110.0
C54 C53 H53B 110.0
H53A C53 H53B 108.4
C55 C54 C53 112.3(13)
C55 C54 H54A 109.1
C53 C54 H54A 109.1
C55 C54 H54B 109.1
C53 C54 H54B 109.1
H54A C54 H54B 107.9
C56 C55 C54 122.3(14)
C56 C55 Ir5 71.6(8)
C54 C55 Ir5 114.6(11)
C56 C55 H55 118.8
C54 C55 H55 118.8
Ir5 C55 H55 84.0
C55 C56 C57 124.4(16)
C55 C56 Ir5 71.0(8)
C57 C56 Ir5 110.5(10)
C55 C56 H56 117.8
C57 C56 H56 117.8
Ir5 C56 H56 88.4
C23 C57 C56 110.9(15)
C23 C57 H57A 109.5
C56 C57 H57A 109.5
C23 C57 H57B 109.5
C56 C57 H57B 109.5
H57A C57 H57B 108.0
C65 C58 C59 109.9(12)
C65 C58 Ir2B 24.4(7)
C59 C58 Ir2B 91.8(10)
C65 C58 H58A 109.7
C59 C58 H58A 109.7
Ir2B C58 H58A 102.4
C65 C58 H58B 109.7
C59 C58 H58B 109.7
Ir2B C58 H58B 133.1
H58A C58 H58B 108.2
C60 C59 C58 111.9(13)
C60 C59 Ir2B 62.3(8)
C58 C59 Ir2B 50.9(7)
C60 C59 H59A 109.2
C58 C59 H59A 109.2
Ir2B C59 H59A 115.1
C60 C59 H59B 109.2
C58 C59 H59B 109.2
Ir2B C59 H59B 136.5
H59A C59 H59B 107.9
C61 C60 C59 115.1(14)
C61 C60 Ir2 113.6(11)
C59 C60 Ir2 106.7(10)
C61 C60 Ir2B 92.6(10)
C59 C60 Ir2B 83.4(9)
Ir2 C60 Ir2B 43.6(3)
C61 C60 H60 94(10)
C59 C60 H60 114(10)
Ir2 C60 H60 113(10)
Ir2B C60 H60 156(10)
C60 C61 C62 119.1(14)
C60 C61 H61A 107.5
C62 C61 H61A 107.5
C60 C61 H61B 107.5
C62 C61 H61B 107.5
H61A C61 H61B 107.0
C63 C62 C61 115.6(13)
C63 C62 H62A 108.4
C61 C62 H62A 108.4
C63 C62 H62B 108.4
C61 C62 H62B 108.4
H62A C62 H62B 107.4
C64 C63 C62 119.2(14)
C64 C63 Ir2B 22.5(6)
C62 C63 Ir2B 96.7(11)
C64 C63 H63A 107.5
C62 C63 H63A 107.5
Ir2B C63 H63A 116.8
C64 C63 H63B 107.5
C62 C63 H63B 107.5
Ir2B C63 H63B 119.9
H63A C63 H63B 107.0

loop_
_geom_bond_atom_site_label_1
_geom_bond_atom_site_label_2
_geom_bond_distance
C65 Ir2B 0.924(17)
C65 C64 1.48(3)
C65 C58 1.486(19)
C65 Ir5 2.182(12)
C65 Ir4 2.183(13)
C64 Ir2B 0.826(14)
C64 C63 1.50(2)
C64 Ir2 2.132(15)
C64 Ir3 2.190(14)
C64 Ir5 2.271(12)
Ir1 C2 2.057(14)
Ir1 C48 2.128(13)
Ir1 C47 2.137(14)
Ir1 C43 2.152(13)
Ir1 C44 2.187(15)
Ir1 Ir4 2.6825(6)
Ir1 Ir3 2.7008(6)
Ir1 Ir2 2.8947(7)
Ir3 C31 1.871(13)
Ir3 C1 2.019(13)
Ir3 C2 2.047(13)
Ir3 Ir2B 2.628(7)
Ir3 Ir4 2.6804(6)
Ir3 Ir5 2.7027(6)
Ir3 Ir2 2.7721(7)
Ir4 C42 1.865(14)
Ir4 C41 1.872(15)
Ir4 Ir2B 2.611(7)
Ir4 Ir2 2.7022(7)
Ir4 Ir5 2.7299(6)
Ir2 Ir2B 1.684(7)
Ir2 C21 1.881(15)
Ir2 C22 1.949(17)
Ir2 C60 2.173(13)
Ir2B C63 1.979(16)
Ir2B C58 2.042(16)
Ir2B C60 2.343(16)
Ir2B Ir5 2.562(8)
Ir2B C59 2.629(17)
Ir5 C1 2.123(14)
Ir5 C51 2.138(13)
Ir5 C52 2.145(14)
Ir5 C55 2.171(13)
Ir5 C56 2.178(15)
C1 O1 1.163(16)
C2 O2 1.163(16)
C21 O21 1.104(18)
C22 O22 1.120(19)
C23 C57 1.48(2)
C23 C51 1.52(2)
C23 H23A 0.9700
C23 H23B 0.9700
C31 O31 1.134(16)
C41 O41 1.179(17)
C42 O42 1.132(17)
C43 C44 1.39(2)
C43 C50 1.51(2)
C43 H43 0.9300
C44 C45 1.45(2)
C44 H44 0.9300
C45 C46 1.54(3)
C45 H45A 0.9700
C45 H45B 0.9700
C46 C47 1.53(2)
C46 H46A 0.9700
C46 H46B 0.9700
C47 C48 1.34(2)
C47 H47 0.9300
C48 C49 1.54(2)
C48 H48 0.9300
C49 C50 1.46(3)
C49 H49A 0.9700
C49 H49B 0.9700
C50 H50A 0.9700
C50 H50B 0.9700
C51 C52 1.37(2)
C51 H51 0.9300
C52 C53 1.51(2)
C52 H52 0.9300
C53 C54 1.54(3)
C53 H53A 0.9700
C53 H53B 0.9700
C54 C55 1.49(2)
C54 H54A 0.9700
C54 H54B 0.9700
C55 C56 1.39(2)
C55 H55 0.9300
C56 C57 1.55(2)
C56 H56 0.9300
C57 H57A 0.9700
C57 H57B 0.9700
C58 C59 1.59(2)
C58 H58A 0.9700
C58 H58B 0.9700
C59 C60 1.49(2)
C59 H59A 0.9700
C59 H59B 0.9700
C60 C61 1.48(3)
C60 H60 0.77(16)
C61 C62 1.54(3)
C61 H61A 0.9700
C61 H61B 0.9700
C62 C63 1.52(2)
C62 H62A 0.9700
C62 H62B 0.9700
C63 H63A 0.9700
C63 H63B 0.9700
